data_4517157
loop_
_publ_author_name
'Ibrahim, Sherif M.'
'Zhang, Yan'
'Xue, Yun'
'Yang, Suliang'
'Ma, Fuqiu'
'Gao, Yang'
'Zhou, Yu'
'Tian, Guoxin'

_publ_section_title
;
 Selective Extraction of Light Lanthanides(III) by
 N,N-Di(2-ethylhexyl)-diglycolamic Acid: A Comparative Study with
 N,N-Dimethyl-diglycolamic Acid as a Chelator in Aqueous Solutions
;
_journal_name_full 'ACS Omega'
_journal_paper_doi 10.1021/acsomega.9b03241
_journal_year 2019
_chemical_formula_moiety 'C18 H30 La N3 O12'
_chemical_formula_sum 'C18 H30 La N3 O12'
_chemical_formula_weight 619.36
_space_group_crystal_system triclinic
_space_group_IT_number 2
_space_group_name_Hall '-P 1'
_space_group_name_H-M_alt 'P -1'
_atom_sites_solution_hydrogens geom
_audit_creation_date 2019-04-03
_audit_creation_method
;
Olex2 1.2
(compiled 2018.05.29 svn.r3508 for OlexSys, GUI svn.r5506)
;
_cell_angle_alpha 79.729(6)
_cell_angle_beta 80.339(5)
_cell_angle_gamma 87.876(5)
_cell_formula_units_Z 2
_cell_length_a 9.4804(5)
_cell_length_b 12.3468(10)
_cell_length_c 13.5959(10)
_cell_measurement_reflns_used 4593
_cell_measurement_temperature 150.01(10)
_cell_measurement_theta_max 27.1160
_cell_measurement_theta_min 4.0130
_cell_volume 1543.68(19)
_computing_cell_refinement 'CrysAlisPro 1.171.39.46e (Rigaku OD, 2018)'
_computing_data_collection 'CrysAlisPro 1.171.39.46e (Rigaku OD, 2018)'
_computing_data_reduction 'CrysAlisPro 1.171.39.46e (Rigaku OD, 2018)'
_computing_molecular_graphics 'Olex2 (Dolomanov et al., 2009)'
_computing_publication_material 'Olex2 (Dolomanov et al., 2009)'
_computing_structure_refinement 'ShelXL (Sheldrick, 2015)'
_diffrn_ambient_environment N~2~
_diffrn_ambient_temperature 150.01(10)
_diffrn_detector 'CCD plate'
_diffrn_detector_area_resol_mean 5.3127
_diffrn_detector_type AtlasS2
_diffrn_measured_fraction_theta_full 0.997
_diffrn_measured_fraction_theta_max 0.825
_diffrn_measurement_details
;
List of Runs (angles in degrees, time in seconds):

  # Type    Start    End  Width  t~exp~   \w     \q     \k     \f   Frames
--------------------------------------------------------------------------
  1  \w    -61.00 -33.00   1.00    2.00    --  -11.36 115.00  98.00   28
  2  \w     -4.00  29.00   1.00    2.00    --  -11.36 -99.00 -30.00   33
  3  \w     18.00  50.00   1.00    2.00    --   12.61 -99.00   0.00   32
  4  \w     45.00 100.00   1.00    2.00    --   12.61 178.00-180.00   55
  5  \w     -4.00  87.00   1.00    2.00    --   12.61  37.00 -30.00   91
  6  \w    -67.00  37.00   1.00    2.00    --   12.61 -19.00 150.00  104
;
_diffrn_measurement_device 'four-circle diffractometer'
_diffrn_measurement_device_type 'SuperNova, Dual, Cu at home/near, AtlasS2'
_diffrn_measurement_method '\w scans'
_diffrn_orient_matrix_type 'CrysAlisPro convention (1999,Acta A55,543-557)'
_diffrn_orient_matrix_UB_11 0.0110466000
_diffrn_orient_matrix_UB_12 -0.0404927000
_diffrn_orient_matrix_UB_13 -0.0315986000
_diffrn_orient_matrix_UB_21 0.0220163000
_diffrn_orient_matrix_UB_22 0.0414840000
_diffrn_orient_matrix_UB_23 -0.0426148000
_diffrn_orient_matrix_UB_31 0.0717876000
_diffrn_orient_matrix_UB_32 -0.0069460000
_diffrn_orient_matrix_UB_33 0.0086160000
_diffrn_radiation_monochromator mirror
_diffrn_radiation_probe x-ray
_diffrn_radiation_type MoK\a
_diffrn_radiation_wavelength 0.71073
_diffrn_reflns_av_R_equivalents 0.0536
_diffrn_reflns_av_unetI/netI 0.0975
_diffrn_reflns_Laue_measured_fraction_full 0.997
_diffrn_reflns_Laue_measured_fraction_max 0.825
_diffrn_reflns_limit_h_max 11
_diffrn_reflns_limit_h_min -12
_diffrn_reflns_limit_k_max 15
_diffrn_reflns_limit_k_min -11
_diffrn_reflns_limit_l_max 17
_diffrn_reflns_limit_l_min -17
_diffrn_reflns_number 13654
_diffrn_reflns_point_group_measured_fraction_full 0.997
_diffrn_reflns_point_group_measured_fraction_max 0.825
_diffrn_reflns_theta_full 26.000
_diffrn_reflns_theta_max 29.778
_diffrn_reflns_theta_min 3.450
_diffrn_source 'micro-focus sealed X-ray tube'
_diffrn_source_type 'SuperNova (Mo) X-ray Source'
_exptl_absorpt_coefficient_mu 1.435
_exptl_absorpt_correction_T_max 1.00000
_exptl_absorpt_correction_T_min 0.66534
_exptl_absorpt_correction_type multi-scan
_exptl_absorpt_process_details
;
CrysAlisPro 1.171.39.46e (Rigaku Oxford Diffraction, 2018)
Empirical absorption correction using spherical harmonics,
 implemented in SCALE3 ABSPACK scaling algorithm.
;
_exptl_crystal_colour colourless
_exptl_crystal_colour_primary colourless
_exptl_crystal_density_diffrn 1.332
_exptl_crystal_description plate
_exptl_crystal_F_000 624
_exptl_crystal_size_max 0.2
_exptl_crystal_size_mid 0.2
_exptl_crystal_size_min 0.1
_refine_diff_density_max 1.408
_refine_diff_density_min -1.325
_refine_diff_density_rms 0.123
_refine_ls_extinction_method none
_refine_ls_goodness_of_fit_ref 0.962
_refine_ls_hydrogen_treatment constr
_refine_ls_matrix_type full
_refine_ls_number_parameters 313
_refine_ls_number_reflns 7271
_refine_ls_number_restraints 0
_refine_ls_restrained_S_all 0.962
_refine_ls_R_factor_all 0.0566
_refine_ls_R_factor_gt 0.0446
_refine_ls_shift/su_max 0.002
_refine_ls_shift/su_mean 0.000
_refine_ls_structure_factor_coef Fsqd
_refine_ls_weighting_details 'w=1/[\s^2^(Fo^2^)+(0.0152P)^2^] where P=(Fo^2^+2Fc^2^)/3'
_refine_ls_weighting_scheme calc
_refine_ls_wR_factor_gt 0.0795
_refine_ls_wR_factor_ref 0.0858
_reflns_Friedel_coverage 0.000
_reflns_number_gt 5930
_reflns_number_total 7271
_reflns_threshold_expression 'I > 2\s(I)'
_cod_data_source_file ao9b03241_si_002.cif
_cod_data_source_block 20190403e
_cod_database_code 4517157
_shelx_shelxl_version_number 2014/7
_chemical_oxdiff_formula C1H1N1O1La1
_shelx_space_group_comment
;
The symmetry employed for this shelxl refinement is uniquely defined
by the following loop, which should always be used as a source of
symmetry information in preference to the above space-group names.
They are only intended as comments.
;
_shelx_estimated_absorpt_t_max 0.870
_shelx_estimated_absorpt_t_min 0.762
_reflns_odcompleteness_completeness 99.73
_reflns_odcompleteness_iscentric 1
_reflns_odcompleteness_theta 26.32
_olex2_refinement_description
;
1. Fixed Uiso
 At 1.2 times of:
  All C(H,H) groups
 At 1.5 times of:
  All C(H,H,H) groups
2.a Secondary CH2 refined with riding coordinates:
 C2(H2A,H2B), C3(H3A,H3B), C8(H8A,H8B), C9(H9A,H9B), C14(H14A,H14B), C15(H15A,
 H15B)
2.b Idealised Me refined as rotating group:
 C5(H5A,H5B,H5C), C6(H6A,H6B,H6C), C11(H11A,H11B,H11C), C12(H12A,H12B,H12C),
 C17(H17A,H17B,H17C), C18(H18A,H18B,H18C)
;
_olex2_submission_special_instructions 'No special instructions were received'
_oxdiff_exptl_absorpt_empirical_details
;
Empirical correction (ABSPACK) includes:
- Absorption correction using spherical harmonics
- Frame scaling
;
_oxdiff_exptl_absorpt_empirical_full_max 1.386
_oxdiff_exptl_absorpt_empirical_full_min 0.623

loop_
_space_group_symop_operation_xyz
'x, y, z'
'-x, -y, -z'

loop_
_atom_site_label
_atom_site_type_symbol
_atom_site_fract_x
_atom_site_fract_y
_atom_site_fract_z
_atom_site_U_iso_or_equiv
_atom_site_adp_type
_atom_site_occupancy
_atom_site_site_symmetry_order
_atom_site_calc_flag
_atom_site_refinement_flags_posn
C1 C 0.3649(4) 0.4090(3) 0.7521(3) 0.0219(8) Uani 1 1 d .
C2 C 0.4671(3) 0.3729(3) 0.6657(3) 0.0220(8) Uani 1 1 d .
H2A H 0.5254 0.3119 0.6919 0.026 Uiso 1 1 calc R
H2B H 0.4134 0.3483 0.6191 0.026 Uiso 1 1 calc R
C3 C 0.6718(3) 0.4276(3) 0.5444(3) 0.0221(8) Uani 1 1 d .
H3A H 0.6357 0.4024 0.4898 0.027 Uiso 1 1 calc R
H3B H 0.7244 0.3678 0.5788 0.027 Uiso 1 1 calc R
C4 C 0.7672(3) 0.5261(3) 0.5035(3) 0.0180(8) Uani 1 1 d .
C5 C 0.8881(4) 0.4293(4) 0.3698(3) 0.0333(10) Uani 1 1 d .
H5A H 0.8381 0.3666 0.4111 0.050 Uiso 1 1 calc GR
H5B H 0.9885 0.4128 0.3571 0.050 Uiso 1 1 calc GR
H5C H 0.8527 0.4467 0.3067 0.050 Uiso 1 1 calc GR
C6 C 0.9536(4) 0.6198(4) 0.3794(3) 0.0309(10) Uani 1 1 d .
H6A H 0.9068 0.6678 0.3310 0.046 Uiso 1 1 calc GR
H6B H 1.0443 0.5965 0.3463 0.046 Uiso 1 1 calc GR
H6C H 0.9685 0.6582 0.4323 0.046 Uiso 1 1 calc GR
C7 C 0.4751(4) 0.8094(3) 0.5360(3) 0.0232(9) Uani 1 1 d .
C8 C 0.6201(4) 0.8623(3) 0.5291(3) 0.0247(9) Uani 1 1 d .
H8A H 0.6822 0.8510 0.4674 0.030 Uiso 1 1 calc R
H8B H 0.6081 0.9409 0.5277 0.030 Uiso 1 1 calc R
C9 C 0.8219(3) 0.8569(3) 0.6105(3) 0.0226(9) Uani 1 1 d .
H9A H 0.8152 0.9335 0.6185 0.027 Uiso 1 1 calc R
H9B H 0.8810 0.8517 0.5460 0.027 Uiso 1 1 calc R
C10 C 0.8856(4) 0.7881(3) 0.6966(3) 0.0235(9) Uani 1 1 d .
C11 C 1.0864(4) 0.9174(4) 0.6571(4) 0.0384(11) Uani 1 1 d .
H11A H 1.0392 0.9486 0.6013 0.058 Uiso 1 1 calc GR
H11B H 1.1833 0.8986 0.6318 0.058 Uiso 1 1 calc GR
H11C H 1.0864 0.9700 0.7012 0.058 Uiso 1 1 calc GR
C12 C 1.0799(4) 0.7557(4) 0.7942(3) 0.0349(11) Uani 1 1 d .
H12A H 1.0887 0.8014 0.8430 0.052 Uiso 1 1 calc GR
H12B H 1.1733 0.7320 0.7661 0.052 Uiso 1 1 calc GR
H12C H 1.0231 0.6925 0.8267 0.052 Uiso 1 1 calc GR
C13 C 0.7655(3) 0.4172(3) 0.8561(3) 0.0220(8) Uani 1 1 d .
C14 C 0.7346(3) 0.4921(3) 0.9341(3) 0.0237(9) Uani 1 1 d .
H14A H 0.7022 0.4489 1.0005 0.028 Uiso 1 1 calc R
H14B H 0.8211 0.5302 0.9370 0.028 Uiso 1 1 calc R
C15 C 0.6022(4) 0.6518(3) 0.9699(3) 0.0241(9) Uani 1 1 d .
H15A H 0.6913 0.6880 0.9701 0.029 Uiso 1 1 calc R
H15B H 0.5642 0.6182 1.0389 0.029 Uiso 1 1 calc R
C16 C 0.4968(3) 0.7336(3) 0.9276(3) 0.0207(8) Uani 1 1 d .
C17 C 0.3291(4) 0.8835(4) 0.9478(3) 0.0308(10) Uani 1 1 d .
H17A H 0.3274 0.8835 0.8774 0.046 Uiso 1 1 calc GR
H17B H 0.3495 0.9563 0.9568 0.046 Uiso 1 1 calc GR
H17C H 0.2376 0.8608 0.9867 0.046 Uiso 1 1 calc GR
C18 C 0.4749(4) 0.8127(4) 1.0817(3) 0.0297(10) Uani 1 1 d .
H18A H 0.4102 0.7673 1.1331 0.044 Uiso 1 1 calc GR
H18B H 0.4666 0.8875 1.0930 0.044 Uiso 1 1 calc GR
H18C H 0.5712 0.7870 1.0846 0.044 Uiso 1 1 calc GR
La1 La 0.59645(2) 0.62165(2) 0.71563(2) 0.01803(7) Uani 1 1 d .
N1 N 0.8648(3) 0.5240(3) 0.4229(2) 0.0230(7) Uani 1 1 d .
N2 N 1.0109(3) 0.8183(3) 0.7132(2) 0.0259(8) Uani 1 1 d .
N3 N 0.4396(3) 0.8074(3) 0.9818(2) 0.0221(7) Uani 1 1 d .
O1 O 0.3858(2) 0.5006(2) 0.7752(2) 0.0255(6) Uani 1 1 d .
O2 O 0.2687(2) 0.3429(2) 0.7961(2) 0.0295(7) Uani 1 1 d .
O3 O 0.5568(2) 0.4628(2) 0.61357(18) 0.0182(5) Uani 1 1 d .
O4 O 0.7530(2) 0.6074(2) 0.54855(19) 0.0240(6) Uani 1 1 d .
O5 O 0.4408(2) 0.7271(2) 0.60335(19) 0.0233(6) Uani 1 1 d .
O6 O 0.4019(3) 0.8509(3) 0.4704(2) 0.0383(8) Uani 1 1 d .
O7 O 0.6826(2) 0.8136(2) 0.61501(18) 0.0200(6) Uani 1 1 d .
O8 O 0.8208(2) 0.7043(2) 0.74652(19) 0.0233(6) Uani 1 1 d .
O9 O 0.7206(2) 0.4470(2) 0.7729(2) 0.0253(6) Uani 1 1 d .
O10 O 0.8348(2) 0.3314(2) 0.8790(2) 0.0270(6) Uani 1 1 d .
O11 O 0.6259(2) 0.5709(2) 0.90686(18) 0.0205(6) Uani 1 1 d .
O12 O 0.4651(2) 0.7292(2) 0.84190(19) 0.0231(6) Uani 1 1 d .

loop_
_atom_site_aniso_label
_atom_site_aniso_U_11
_atom_site_aniso_U_22
_atom_site_aniso_U_33
_atom_site_aniso_U_23
_atom_site_aniso_U_13
_atom_site_aniso_U_12
C1 0.0237(19) 0.025(2) 0.018(2) 0.0012(18) -0.0105(14) -0.0020(16)
C2 0.0255(19) 0.023(2) 0.019(2) -0.0046(17) -0.0056(14) -0.0067(15)
C3 0.0217(19) 0.026(2) 0.021(2) -0.0082(18) -0.0074(14) 0.0017(15)
C4 0.0227(19) 0.022(2) 0.014(2) -0.0078(17) -0.0109(14) 0.0038(15)
C5 0.029(2) 0.044(3) 0.030(3) -0.015(2) -0.0053(16) 0.0066(18)
C6 0.026(2) 0.037(3) 0.029(3) -0.004(2) -0.0037(16) -0.0050(17)
C7 0.031(2) 0.021(2) 0.023(2) -0.0100(18) -0.0113(16) 0.0007(16)
C8 0.038(2) 0.023(2) 0.016(2) -0.0018(17) -0.0114(15) 0.0015(16)
C9 0.0182(18) 0.026(2) 0.024(2) -0.0040(18) -0.0031(14) -0.0089(15)
C10 0.025(2) 0.025(2) 0.022(2) -0.0123(19) -0.0026(15) -0.0010(16)
C11 0.029(2) 0.047(3) 0.042(3) -0.013(2) -0.0045(18) -0.0127(19)
C12 0.023(2) 0.055(3) 0.034(3) -0.020(2) -0.0118(17) -0.0013(18)
C13 0.0164(18) 0.028(2) 0.022(2) -0.0053(18) -0.0045(14) -0.0013(15)
C14 0.0229(19) 0.029(2) 0.020(2) -0.0005(18) -0.0101(14) -0.0010(15)
C15 0.028(2) 0.027(2) 0.023(2) -0.0121(19) -0.0118(15) 0.0044(16)
C16 0.0204(18) 0.027(2) 0.017(2) -0.0064(17) -0.0040(14) -0.0050(15)
C17 0.035(2) 0.028(3) 0.032(3) -0.008(2) -0.0106(17) 0.0105(17)
C18 0.040(2) 0.031(3) 0.024(2) -0.017(2) -0.0100(17) 0.0062(18)
La1 0.02063(12) 0.02131(13) 0.01396(12) -0.00349(9) -0.00731(8) -0.00123(8)
N1 0.0214(16) 0.031(2) 0.0187(18) -0.0087(16) -0.0043(12) 0.0039(13)
N2 0.0224(17) 0.034(2) 0.024(2) -0.0112(17) -0.0049(13) -0.0057(14)
N3 0.0279(16) 0.025(2) 0.0176(18) -0.0100(15) -0.0107(12) 0.0041(13)
O1 0.0278(14) 0.0259(17) 0.0231(16) -0.0055(13) -0.0030(10) -0.0055(11)
O2 0.0281(14) 0.0318(18) 0.0272(17) 0.0005(13) -0.0040(11) -0.0104(12)
O3 0.0206(12) 0.0210(15) 0.0137(14) -0.0026(11) -0.0053(9) -0.0014(10)
O4 0.0271(13) 0.0251(17) 0.0202(15) -0.0081(13) 0.0009(10) -0.0040(11)
O5 0.0281(13) 0.0231(16) 0.0209(16) -0.0030(12) -0.0111(10) -0.0008(11)
O6 0.0426(16) 0.035(2) 0.042(2) 0.0026(15) -0.0306(14) -0.0002(13)
O7 0.0253(13) 0.0255(16) 0.0111(14) -0.0019(11) -0.0091(9) -0.0044(10)
O8 0.0225(13) 0.0284(17) 0.0209(15) -0.0047(13) -0.0080(10) -0.0039(11)
O9 0.0320(14) 0.0273(17) 0.0210(16) -0.0073(13) -0.0144(11) 0.0045(11)
O10 0.0313(14) 0.0254(17) 0.0292(17) -0.0101(13) -0.0145(11) 0.0063(11)
O11 0.0269(13) 0.0230(16) 0.0155(14) -0.0070(12) -0.0118(10) 0.0041(10)
O12 0.0250(13) 0.0269(17) 0.0190(15) -0.0065(12) -0.0066(10) 0.0057(11)

loop_
_atom_type_symbol
_atom_type_description
_atom_type_scat_dispersion_real
_atom_type_scat_dispersion_imag
_atom_type_scat_source
C C 0.0033 0.0016 'International Tables Vol C Tables 4.2.6.8 and 6.1.1.4'
H H 0.0000 0.0000 'International Tables Vol C Tables 4.2.6.8 and 6.1.1.4'
La La -0.2871 2.4523 'International Tables Vol C Tables 4.2.6.8 and 6.1.1.4'
N N 0.0061 0.0033 'International Tables Vol C Tables 4.2.6.8 and 6.1.1.4'
O O 0.0106 0.0060 'International Tables Vol C Tables 4.2.6.8 and 6.1.1.4'

loop_
_geom_angle_atom_site_label_1
_geom_angle_atom_site_label_2
_geom_angle_atom_site_label_3
_geom_angle
O1 C1 C2 118.0(3)
O2 C1 C2 116.3(3)
O2 C1 O1 125.6(3)
C1 C2 H2A 109.7
C1 C2 H2B 109.7
H2A C2 H2B 108.2
O3 C2 C1 109.7(3)
O3 C2 H2A 109.7
O3 C2 H2B 109.7
H3A C3 H3B 108.6
C4 C3 H3A 110.4
C4 C3 H3B 110.4
O3 C3 H3A 110.4
O3 C3 H3B 110.4
O3 C3 C4 106.6(3)
N1 C4 C3 119.3(3)
O4 C4 C3 119.1(3)
O4 C4 N1 121.6(3)
H5A C5 H5B 109.5
H5A C5 H5C 109.5
H5B C5 H5C 109.5
N1 C5 H5A 109.5
N1 C5 H5B 109.5
N1 C5 H5C 109.5
H6A C6 H6B 109.5
H6A C6 H6C 109.5
H6B C6 H6C 109.5
N1 C6 H6A 109.5
N1 C6 H6B 109.5
N1 C6 H6C 109.5
O5 C7 C8 118.6(3)
O6 C7 C8 115.9(4)
O6 C7 O5 125.4(3)
C7 C8 H8A 109.9
C7 C8 H8B 109.9
H8A C8 H8B 108.3
O7 C8 C7 108.8(3)
O7 C8 H8A 109.9
O7 C8 H8B 109.9
H9A C9 H9B 108.6
C10 C9 H9A 110.4
C10 C9 H9B 110.4
O7 C9 H9A 110.4
O7 C9 H9B 110.4
O7 C9 C10 106.5(3)
N2 C10 C9 117.8(3)
O8 C10 C9 119.3(3)
O8 C10 N2 122.9(4)
H11A C11 H11B 109.5
H11A C11 H11C 109.5
H11B C11 H11C 109.5
N2 C11 H11A 109.5
N2 C11 H11B 109.5
N2 C11 H11C 109.5
H12A C12 H12B 109.5
H12A C12 H12C 109.5
H12B C12 H12C 109.5
N2 C12 H12A 109.5
N2 C12 H12B 109.5
N2 C12 H12C 109.5
O9 C13 C14 117.7(3)
O10 C13 C14 117.0(3)
O10 C13 O9 125.3(4)
C13 C14 H14A 109.8
C13 C14 H14B 109.8
H14A C14 H14B 108.3
O11 C14 C13 109.3(3)
O11 C14 H14A 109.8
O11 C14 H14B 109.8
H15A C15 H15B 108.6
C16 C15 H15A 110.3
C16 C15 H15B 110.3
O11 C15 H15A 110.3
O11 C15 H15B 110.3
O11 C15 C16 107.0(3)
N3 C16 C15 118.7(3)
O12 C16 C15 119.2(3)
O12 C16 N3 122.0(3)
H17A C17 H17B 109.5
H17A C17 H17C 109.5
H17B C17 H17C 109.5
N3 C17 H17A 109.5
N3 C17 H17B 109.5
N3 C17 H17C 109.5
H18A C18 H18B 109.5
H18A C18 H18C 109.5
H18B C18 H18C 109.5
N3 C18 H18A 109.5
N3 C18 H18B 109.5
N3 C18 H18C 109.5
O1 La1 O3 60.77(8)
O1 La1 O4 119.36(8)
O1 La1 O7 144.27(8)
O1 La1 O8 150.71(9)
O1 La1 O9 80.84(8)
O1 La1 O11 82.02(8)
O1 La1 O12 82.06(8)
O4 La1 O3 59.00(7)
O4 La1 O7 68.05(8)
O4 La1 O11 135.23(7)
O5 La1 O1 83.85(9)
O5 La1 O3 82.51(8)
O5 La1 O4 82.34(8)
O5 La1 O7 61.74(8)
O5 La1 O8 121.28(9)
O5 La1 O9 149.47(8)
O5 La1 O11 141.73(7)
O5 La1 O12 83.08(8)
O7 La1 O3 118.98(7)
O7 La1 O11 118.58(8)
O8 La1 O3 131.70(7)
O8 La1 O4 81.59(8)
O8 La1 O7 59.82(8)
O8 La1 O11 68.90(8)
O9 La1 O3 66.97(8)
O9 La1 O4 82.43(8)
O9 La1 O7 133.98(7)
O9 La1 O8 82.23(8)
O9 La1 O11 61.40(8)
O9 La1 O12 120.38(8)
O11 La1 O3 119.81(8)
O12 La1 O3 141.26(7)
O12 La1 O4 152.39(9)
O12 La1 O7 84.40(8)
O12 La1 O8 86.16(8)
O12 La1 O11 59.86(8)
C4 N1 C5 123.4(3)
C4 N1 C6 120.2(3)
C6 N1 C5 116.4(3)
C10 N2 C11 123.6(3)
C10 N2 C12 121.0(3)
C12 N2 C11 115.3(3)
C16 N3 C17 121.0(3)
C16 N3 C18 122.5(3)
C17 N3 C18 116.4(3)
C1 O1 La1 128.2(2)
C2 O3 La1 117.66(19)
C3 O3 C2 111.6(3)
C3 O3 La1 120.28(19)
C4 O4 La1 127.5(2)
C7 O5 La1 126.8(2)
C8 O7 C9 111.4(3)
C8 O7 La1 119.8(2)
C9 O7 La1 124.2(2)
C10 O8 La1 127.9(2)
C13 O9 La1 127.7(3)
C14 O11 La1 118.52(19)
C15 O11 C14 112.7(3)
C15 O11 La1 120.1(2)
C16 O12 La1 125.9(2)

loop_
_geom_bond_atom_site_label_1
_geom_bond_atom_site_label_2
_geom_bond_distance
C1 C2 1.514(5)
C1 O1 1.257(4)
C1 O2 1.247(4)
C2 H2A 0.9700
C2 H2B 0.9700
C2 O3 1.430(4)
C3 H3A 0.9700
C3 H3B 0.9700
C3 C4 1.509(5)
C3 O3 1.423(4)
C4 N1 1.314(4)
C4 O4 1.258(4)
C5 H5A 0.9600
C5 H5B 0.9600
C5 H5C 0.9600
C5 N1 1.471(5)
C6 H6A 0.9600
C6 H6B 0.9600
C6 H6C 0.9600
C6 N1 1.454(5)
C7 C8 1.526(5)
C7 O5 1.253(5)
C7 O6 1.248(4)
C8 H8A 0.9700
C8 H8B 0.9700
C8 O7 1.425(4)
C9 H9A 0.9700
C9 H9B 0.9700
C9 C10 1.517(5)
C9 O7 1.430(4)
C10 N2 1.324(4)
C10 O8 1.251(5)
C11 H11A 0.9600
C11 H11B 0.9600
C11 H11C 0.9600
C11 N2 1.464(5)
C12 H12A 0.9600
C12 H12B 0.9600
C12 H12C 0.9600
C12 N2 1.463(5)
C13 C14 1.515(5)
C13 O9 1.265(4)
C13 O10 1.245(4)
C14 H14A 0.9700
C14 H14B 0.9700
C14 O11 1.439(4)
C15 H15A 0.9700
C15 H15B 0.9700
C15 C16 1.503(5)
C15 O11 1.417(4)
C16 N3 1.317(4)
C16 O12 1.262(4)
C17 H17A 0.9600
C17 H17B 0.9600
C17 H17C 0.9600
C17 N3 1.460(4)
C18 H18A 0.9600
C18 H18B 0.9600
C18 H18C 0.9600
C18 N3 1.467(5)
La1 O1 2.475(2)
La1 O3 2.667(2)
La1 O4 2.527(2)
La1 O5 2.471(2)
La1 O7 2.602(3)
La1 O8 2.521(2)
La1 O9 2.482(3)
La1 O11 2.623(2)
La1 O12 2.496(2)

loop_
_geom_torsion_atom_site_label_1
_geom_torsion_atom_site_label_2
_geom_torsion_atom_site_label_3
_geom_torsion_atom_site_label_4
_geom_torsion
C1 C2 O3 C3 168.9(3)
C1 C2 O3 La1 23.9(3)
C2 C1 O1 La1 -10.4(5)
C3 C4 N1 C5 -0.7(5)
C3 C4 N1 C6 177.2(3)
C3 C4 O4 La1 7.0(4)
C4 C3 O3 C2 -173.7(3)
C4 C3 O3 La1 -29.7(3)
C7 C8 O7 C9 177.6(3)
C7 C8 O7 La1 20.7(4)
C8 C7 O5 La1 -9.0(5)
C9 C10 N2 C11 3.7(5)
C9 C10 N2 C12 -179.5(3)
C9 C10 O8 La1 4.8(5)
C10 C9 O7 C8 -172.0(3)
C10 C9 O7 La1 -16.4(4)
C13 C14 O11 C15 -173.4(3)
C13 C14 O11 La1 -25.6(4)
C14 C13 O9 La1 3.7(5)
C15 C16 N3 C17 -175.5(3)
C15 C16 N3 C18 -0.1(5)
C15 C16 O12 La1 -13.4(5)
C16 C15 O11 C14 175.1(3)
C16 C15 O11 La1 27.9(3)
N1 C4 O4 La1 -171.7(2)
N2 C10 O8 La1 -172.9(2)
N3 C16 O12 La1 167.0(2)
O1 C1 C2 O3 -10.5(5)
O2 C1 C2 O3 171.4(3)
O2 C1 O1 La1 167.5(3)
O3 C3 C4 N1 -165.8(3)
O3 C3 C4 O4 15.4(4)
O4 C4 N1 C5 178.0(3)
O4 C4 N1 C6 -4.0(5)
O5 C7 C8 O7 -8.5(5)
O6 C7 C8 O7 173.7(3)
O6 C7 O5 La1 168.5(3)
O7 C9 C10 N2 -174.7(3)
O7 C9 C10 O8 7.5(5)
O8 C10 N2 C11 -178.5(4)
O8 C10 N2 C12 -1.8(6)
O9 C13 C14 O11 15.0(4)
O10 C13 C14 O11 -165.8(3)
O10 C13 O9 La1 -175.5(3)
O11 C15 C16 N3 169.3(3)
O11 C15 C16 O12 -10.4(5)
O12 C16 N3 C17 4.1(6)
O12 C16 N3 C18 179.6(3)

loop_
_smtbx_masks_void_nr
_smtbx_masks_void_average_x
_smtbx_masks_void_average_y
_smtbx_masks_void_average_z
_smtbx_masks_void_volume
_smtbx_masks_void_count_electrons
1 -0.747 -0.153 0.000 441.9 134.5
